data_2216026
loop_
_publ_author_name
'Jian Wang'
'Xingyou Xu'
'Weixing Ma'
'Lude Lu'
'Xvjie Yang'

_publ_section_title
;
 <i>rac</i>-<i>catena</i>-Poly[nickel(II)-di-\m-tryptophanato]
;
_journal_coeditor_code IS2224
_journal_issue 11
_journal_name_full 'Acta Crystallographica Section E'
_journal_page_first m2867
_journal_page_last m2868
_journal_paper_doi 10.1107/S1600536807053421
_journal_volume 63
_journal_year 2007
_chemical_formula_iupac '[Ni (C11 H11 N2 O2)2]'
_chemical_formula_moiety 'C22 H22 N4 Ni O4'
_chemical_formula_sum 'C22 H22 N4 Ni O4'
_chemical_formula_weight 465.15
_chemical_melting_point_gt 573
_chemical_name_common
;
<i>rac</i>-catena-Poly[nickel(II)-di-\m-tryptophanato]
;
_chemical_name_systematic
;
<i>rac</i>-catena-Poly[nickel(II)-\m-[(R)-2-amino-3-(3-indolyl)propionato]-
\m-[(S)-2-amino-3-(3-indolyl)propionato]]
;
_space_group_IT_number 14
_symmetry_cell_setting monoclinic
_symmetry_space_group_name_Hall '-P 2ybc'
_symmetry_space_group_name_H-M 'P 1 21/c 1'
_atom_sites_solution_hydrogens geom
_atom_sites_solution_primary direct
_atom_sites_solution_secondary difmap
_audit_creation_method SHELXL-97
_cell_angle_alpha 90.00
_cell_angle_beta 97.616(2)
_cell_angle_gamma 90.00
_cell_formula_units_Z 2
_cell_length_a 19.724(3)
_cell_length_b 5.6139(11)
_cell_length_c 9.0372(18)
_cell_measurement_reflns_used 1329
_cell_measurement_temperature 298(2)
_cell_measurement_theta_max 25.262
_cell_measurement_theta_min 3.126
_cell_volume 991.8(3)
_computing_cell_refinement 'SAINT (Siemens, 1996)'
_computing_data_collection 'SMART (Siemens, 1996)'
_computing_data_reduction 'SAINT (Siemens, 1996)'
_computing_molecular_graphics 'SHELXTL (Sheldrick, 1997b)'
_computing_publication_material 'SHELXTL (Sheldrick, 1997b)'
_computing_structure_refinement 'SHELXL97 (Sheldrick, 1997a)'
_computing_structure_solution 'SHELXS97 (Sheldrick, 1997a)'
_diffrn_ambient_temperature 298(2)
_diffrn_measured_fraction_theta_full 0.993
_diffrn_measured_fraction_theta_max 0.993
_diffrn_measurement_device_type 'Bruker SMART 1000 CCD area-detector'
_diffrn_measurement_method '\f and \w'
_diffrn_radiation_monochromator graphite
_diffrn_radiation_source 'fine-focus sealed tube'
_diffrn_radiation_type MoK\a
_diffrn_radiation_wavelength 0.71073
_diffrn_reflns_av_R_equivalents 0.0564
_diffrn_reflns_av_sigmaI/netI 0.0598
_diffrn_reflns_limit_h_max 23
_diffrn_reflns_limit_h_min -23
_diffrn_reflns_limit_k_max 4
_diffrn_reflns_limit_k_min -6
_diffrn_reflns_limit_l_max 10
_diffrn_reflns_limit_l_min -10
_diffrn_reflns_number 4673
_diffrn_reflns_theta_full 25.00
_diffrn_reflns_theta_max 25.00
_diffrn_reflns_theta_min 2.08
_exptl_absorpt_coefficient_mu 1.017
_exptl_absorpt_correction_T_max 0.8877
_exptl_absorpt_correction_T_min 0.7997
_exptl_absorpt_correction_type multi-scan
_exptl_absorpt_process_details '(<i>SADABS</i>; Sheldrick, 1996)'
_exptl_crystal_colour blue
_exptl_crystal_density_diffrn 1.557
_exptl_crystal_density_method 'not measured'
_exptl_crystal_description column
_exptl_crystal_F_000 484
_exptl_crystal_size_max 0.23
_exptl_crystal_size_mid 0.15
_exptl_crystal_size_min 0.12
_refine_diff_density_max 1.116
_refine_diff_density_min -0.366
_refine_ls_extinction_method none
_refine_ls_goodness_of_fit_ref 1.045
_refine_ls_hydrogen_treatment noref
_refine_ls_matrix_type full
_refine_ls_number_parameters 142
_refine_ls_number_reflns 1743
_refine_ls_number_restraints 0
_refine_ls_restrained_S_all 1.045
_refine_ls_R_factor_all 0.0796
_refine_ls_R_factor_gt 0.0534
_refine_ls_shift/su_max 0.000
_refine_ls_shift/su_mean 0.000
_refine_ls_structure_factor_coef Fsqd
_refine_ls_weighting_details 'calc w=1/[\s^2^(Fo^2^)+(0.068P)^2^+1.7837P] where P=(Fo^2^+2Fc^2^)/3'
_refine_ls_weighting_scheme calc
_refine_ls_wR_factor_gt 0.1269
_refine_ls_wR_factor_ref 0.1451
_reflns_number_gt 1268
_reflns_number_total 1743
_reflns_threshold_expression I>2\s(I)
_cod_data_source_file is2224.cif
_cod_data_source_block I
_cod_depositor_comments
;
The following automatic conversions were performed:
'_symmetry_cell_setting' value 'Monoclinic' changed to 'monoclinic'
according to '/home/saulius/struct/CIF-dictionaries/cif_core.dic'
dictionary named 'cif_core.dic' version 2.4.1 from 2010-06-29.

Automatic conversion script
Id: cif_fix_enum 1527 2010-12-29 10:47:43Z saulius 

The following automatic conversions were performed:

'_chemical_melting_point' tag was changed to
'_chemical_melting_point_gt' since the value was specified 'more
than' ('>') a certain temperature. The value '>573' was changed to
'573' - it should be numeric and without a unit designator.

Automatic conversion script
Id: cif_fix_values 1646 2011-03-28 12:23:43Z adriana 

The following automatic conversions were performed:

'_chemical_melting_point' tag was changed to
'_chemical_melting_point_gt' since the value was specified 'more
than' ('>') a certain temperature. The value '>573' was changed to
'573' - it should be numeric and without a unit
designator.

'_symmetry_cell_setting' value 'Monoclinic' changed to
'monoclinic' according to
/home/saulius/struct/CIF-dictionaries/cif_core.dic dictionary named
'cif_core.dic' version 2.4.1 from 2010-06-29.

Automatic conversion script
Id: cif_fix_values 1715 2011-07-08 13:25:40Z adriana 
;
_cod_original_cell_volume 991.9(3)
_cod_original_sg_symbol_H-M 'P 21/c'
_cod_database_code 2216026
_cod_database_fobs_code 2216026

loop_
_symmetry_equiv_pos_as_xyz
'x, y, z'
'-x, y+1/2, -z+1/2'
'-x, -y, -z'
'x, -y-1/2, z-1/2'

loop_
_atom_site_type_symbol
_atom_site_label
_atom_site_fract_x
_atom_site_fract_y
_atom_site_fract_z
_atom_site_U_iso_or_equiv
_atom_site_adp_type
_atom_site_calc_flag
_atom_site_refinement_flags
_atom_site_occupancy
Ni Ni1 0.0000 0.5000 0.5000 0.0247(3) Uani d S 1
N N1 0.08527(18) 0.3482(8) 0.4204(4) 0.0319(9) Uani d . 1
H H1A 0.1170 0.3089 0.4975 0.038 Uiso calc R 1
H H1B 0.0728 0.2150 0.3683 0.038 Uiso calc R 1
N N2 0.3207(2) 0.2013(10) 0.3808(5) 0.0553(13) Uani d . 1
H H2 0.3397 0.0766 0.3494 0.066 Uiso calc R 1
O O1 0.01149(15) 0.7461(6) 0.3396(3) 0.0326(8) Uani d . 1
O O2 0.07096(15) 0.8160(7) 0.1518(3) 0.0419(9) Uani d . 1
C C1 0.0607(2) 0.7074(9) 0.2681(5) 0.0311(11) Uani d . 1
C C2 0.1135(2) 0.5215(11) 0.3245(5) 0.0402(13) Uani d . 1
H H2A 0.1249 0.4346 0.2370 0.048 Uiso calc R 1
C C3 0.1768(3) 0.6344(12) 0.3952(6) 0.0511(15) Uani d . 1
H H3A 0.1694 0.6884 0.4938 0.061 Uiso calc R 1
H H3B 0.1853 0.7743 0.3375 0.061 Uiso calc R 1
C C4 0.2533(3) 0.2782(14) 0.3365(6) 0.0578(18) Uani d . 1
H H4 0.2220 0.2016 0.2663 0.069 Uiso calc R 1
C C5 0.2400(3) 0.4820(11) 0.4112(7) 0.0469(13) Uani d . 1
C C6 0.3012(2) 0.5362(11) 0.5021(6) 0.0449(14) Uani d . 1
C C7 0.3498(2) 0.3595(11) 0.4816(6) 0.0426(13) Uani d . 1
C C8 0.4167(3) 0.3702(15) 0.5587(7) 0.0641(18) Uani d . 1
H H8 0.4483 0.2513 0.5463 0.077 Uiso calc R 1
C C9 0.4342(3) 0.5554(14) 0.6507(8) 0.070(2) Uani d . 1
H H9 0.4789 0.5669 0.6982 0.084 Uiso calc R 1
C C10 0.3882(3) 0.7258(15) 0.6757(8) 0.073(2) Uani d . 1
H H10 0.4018 0.8477 0.7428 0.087 Uiso calc R 1
C C11 0.3217(3) 0.7233(12) 0.6041(8) 0.0614(17) Uani d . 1
H H11 0.2909 0.8419 0.6225 0.074 Uiso calc R 1

loop_
_atom_site_aniso_label
_atom_site_aniso_U_11
_atom_site_aniso_U_22
_atom_site_aniso_U_33
_atom_site_aniso_U_12
_atom_site_aniso_U_13
_atom_site_aniso_U_23
Ni1 0.0225(4) 0.0370(5) 0.0160(4) 0.0001(4) 0.0077(3) -0.0006(4)
N1 0.0244(19) 0.046(3) 0.0254(19) 0.0039(19) 0.0044(15) 0.0032(18)
N2 0.046(3) 0.061(3) 0.059(3) 0.011(3) 0.008(2) -0.005(3)
O1 0.0296(16) 0.046(2) 0.0250(16) 0.0046(15) 0.0126(13) 0.0082(15)
O2 0.0276(16) 0.066(3) 0.0341(18) 0.0095(18) 0.0122(14) 0.0230(17)
C1 0.024(2) 0.049(3) 0.021(2) 0.002(2) 0.0064(18) 0.006(2)
C2 0.027(2) 0.055(4) 0.041(3) 0.008(3) 0.016(2) 0.023(3)
C3 0.044(3) 0.059(4) 0.050(3) 0.003(3) 0.005(3) -0.003(3)
C4 0.038(3) 0.088(5) 0.045(3) -0.018(3) -0.006(2) 0.014(3)
C5 0.036(3) 0.049(3) 0.058(3) 0.003(3) 0.012(2) 0.015(3)
C6 0.028(3) 0.054(4) 0.054(3) 0.004(3) 0.014(2) 0.012(3)
C7 0.033(3) 0.050(4) 0.046(3) 0.006(3) 0.005(2) 0.004(3)
C8 0.039(3) 0.083(5) 0.069(4) 0.016(4) 0.000(3) 0.013(4)
C9 0.049(4) 0.086(6) 0.071(5) -0.003(4) -0.007(3) 0.005(4)
C10 0.062(4) 0.085(6) 0.070(4) -0.022(4) 0.002(3) -0.005(4)
C11 0.068(4) 0.047(4) 0.077(4) 0.010(3) 0.038(3) 0.007(3)

loop_
_atom_type_symbol
_atom_type_description
_atom_type_scat_dispersion_real
_atom_type_scat_dispersion_imag
_atom_type_scat_source
C C 0.0033 0.0016 'International Tables Vol C Tables 4.2.6.8 and 6.1.1.4'
H H 0.0000 0.0000 'International Tables Vol C Tables 4.2.6.8 and 6.1.1.4'
N N 0.0061 0.0033 'International Tables Vol C Tables 4.2.6.8 and 6.1.1.4'
O O 0.0106 0.0060 'International Tables Vol C Tables 4.2.6.8 and 6.1.1.4'
Ni Ni 0.3393 1.1124 'International Tables Vol C Tables 4.2.6.8 and 6.1.1.4'

loop_
_geom_angle_atom_site_label_1
_geom_angle_atom_site_label_2
_geom_angle_atom_site_label_3
_geom_angle_site_symmetry_1
_geom_angle_site_symmetry_3
_geom_angle
_geom_angle_publ_flag
O1 Ni1 O1 3_566 . 180.0 ?
O1 Ni1 N1 3_566 . 97.96(14) ?
O1 Ni1 N1 . . 82.04(14) y
O1 Ni1 N1 3_566 3_566 82.04(14) ?
O1 Ni1 N1 . 3_566 97.96(14) y
N1 Ni1 N1 . 3_566 180.00(10) ?
O1 Ni1 O2 3_566 4_576 89.77(14) ?
O1 Ni1 O2 . 4_576 90.23(14) y
N1 Ni1 O2 . 4_576 85.90(14) y
N1 Ni1 O2 3_566 4_576 94.10(14) ?
O1 Ni1 O2 3_566 2_545 90.23(14) ?
O1 Ni1 O2 . 2_545 89.77(14) y
N1 Ni1 O2 . 2_545 94.10(14) y
N1 Ni1 O2 3_566 2_545 85.90(14) ?
O2 Ni1 O2 4_576 2_545 180.0 ?
C2 N1 Ni1 . . 108.6(3) ?
C2 N1 H1A . . 110.0 ?
Ni1 N1 H1A . . 110.0 ?
C2 N1 H1B . . 110.0 ?
Ni1 N1 H1B . . 110.0 ?
H1A N1 H1B . . 108.4 ?
C7 N2 C4 . . 107.0(5) ?
C7 N2 H2 . . 126.5 ?
C4 N2 H2 . . 126.5 ?
C1 O1 Ni1 . . 114.6(3) ?
C1 O2 Ni1 . 2 128.3(3) ?
O2 C1 O1 . . 124.7(4) ?
O2 C1 C2 . . 115.9(4) ?
O1 C1 C2 . . 119.4(4) ?
N1 C2 C3 . . 113.4(4) ?
N1 C2 C1 . . 111.0(3) ?
C3 C2 C1 . . 110.9(5) ?
N1 C2 H2A . . 107.0 ?
C3 C2 H2A . . 107.0 ?
C1 C2 H2A . . 107.0 ?
C2 C3 C5 . . 116.3(5) ?
C2 C3 H3A . . 108.2 ?
C5 C3 H3A . . 108.2 ?
C2 C3 H3B . . 108.2 ?
C5 C3 H3B . . 108.2 ?
H3A C3 H3B . . 107.4 ?
C5 C4 N2 . . 110.6(5) ?
C5 C4 H4 . . 124.7 ?
N2 C4 H4 . . 124.7 ?
C4 C5 C6 . . 105.3(5) ?
C4 C5 C3 . . 129.6(5) ?
C6 C5 C3 . . 124.9(6) ?
C5 C6 C7 . . 108.6(5) ?
C5 C6 C11 . . 133.6(6) ?
C7 C6 C11 . . 117.8(5) ?
N2 C7 C6 . . 108.5(5) ?
N2 C7 C8 . . 130.5(6) ?
C6 C7 C8 . . 120.9(6) ?
C9 C8 C7 . . 118.9(6) ?
C9 C8 H8 . . 120.6 ?
C7 C8 H8 . . 120.6 ?
C8 C9 C10 . . 121.7(6) ?
C8 C9 H9 . . 119.2 ?
C10 C9 H9 . . 119.2 ?
C9 C10 C11 . . 121.9(7) ?
C9 C10 H10 . . 119.1 ?
C11 C10 H10 . . 119.1 ?
C10 C11 C6 . . 118.8(6) ?
C10 C11 H11 . . 120.6 ?
C6 C11 H11 . . 120.6 ?

loop_
_geom_bond_atom_site_label_1
_geom_bond_atom_site_label_2
_geom_bond_site_symmetry_2
_geom_bond_distance
_geom_bond_publ_flag
Ni1 O1 3_566 2.037(3) ?
Ni1 O1 . 2.037(3) y
Ni1 N1 . 2.096(4) y
Ni1 N1 3_566 2.096(4) ?
Ni1 O2 4_576 2.098(3) y
Ni1 O2 2_545 2.098(3) ?
N1 C2 . 1.462(6) ?
N1 H1A . 0.9000 ?
N1 H1B . 0.9000 ?
N2 C7 . 1.346(7) ?
N2 C4 . 1.405(7) ?
N2 H2 . 0.8600 ?
O1 C1 . 1.254(5) ?
O2 C1 . 1.254(5) ?
O2 Ni1 2 2.098(3) ?
C1 C2 . 1.514(7) ?
C2 C3 . 1.468(7) ?
C2 H2A . 0.9800 ?
C3 C5 . 1.504(8) ?
C3 H3A . 0.9700 ?
C3 H3B . 0.9700 ?
C4 C5 . 1.371(9) ?
C4 H4 . 0.9300 ?
C5 C6 . 1.400(8) ?
C6 C7 . 1.408(8) ?
C6 C11 . 1.420(9) ?
C7 C8 . 1.410(7) ?
C8 C9 . 1.347(10) ?
C8 H8 . 0.9300 ?
C9 C10 . 1.358(10) ?
C9 H9 . 0.9300 ?
C10 C11 . 1.384(9) ?
C10 H10 . 0.9300 ?
C11 H11 . 0.9300 ?

loop_
_geom_torsion_atom_site_label_1
_geom_torsion_atom_site_label_2
_geom_torsion_atom_site_label_3
_geom_torsion_atom_site_label_4
_geom_torsion_site_symmetry_1
_geom_torsion
O1 Ni1 N1 C2 3_566 -167.6(3)
O1 Ni1 N1 C2 . 12.4(3)
O2 Ni1 N1 C2 4_576 -78.4(3)
O2 Ni1 N1 C2 2_545 101.6(3)
N1 Ni1 O1 C1 . -0.5(3)
N1 Ni1 O1 C1 3_566 179.5(3)
O2 Ni1 O1 C1 4_576 85.3(3)
O2 Ni1 O1 C1 2_545 -94.7(3)
Ni1 O2 C1 O1 2 -22.6(8)
Ni1 O2 C1 C2 2 158.9(3)
Ni1 O1 C1 O2 . 169.3(4)
Ni1 O1 C1 C2 . -12.1(6)
Ni1 N1 C2 C3 . 104.8(4)
Ni1 N1 C2 C1 . -20.8(5)
O2 C1 C2 N1 . -158.3(4)
O1 C1 C2 N1 . 23.0(7)
O2 C1 C2 C3 . 74.6(6)
O1 C1 C2 C3 . -104.0(5)
N1 C2 C3 C5 . 73.4(6)
C1 C2 C3 C5 . -160.9(5)
C7 N2 C4 C5 . -0.9(7)
N2 C4 C5 C6 . 1.3(6)
N2 C4 C5 C3 . 176.6(6)
C2 C3 C5 C4 . 19.8(9)
C2 C3 C5 C6 . -165.7(5)
C4 C5 C6 C7 . -1.1(6)
C3 C5 C6 C7 . -176.7(5)
C4 C5 C6 C11 . 179.1(6)
C3 C5 C6 C11 . 3.5(10)
C4 N2 C7 C6 . 0.2(6)
C4 N2 C7 C8 . -178.5(6)
C5 C6 C7 N2 . 0.6(6)
C11 C6 C7 N2 . -179.6(5)
C5 C6 C7 C8 . 179.4(5)
C11 C6 C7 C8 . -0.8(8)
N2 C7 C8 C9 . 177.2(6)
C6 C7 C8 C9 . -1.3(9)
C7 C8 C9 C10 . 2.9(11)
C8 C9 C10 C11 . -2.4(11)
C9 C10 C11 C6 . 0.2(10)
C5 C6 C11 C10 . -178.9(6)
C7 C6 C11 C10 . 1.3(8)
